data_2203207
loop_
_publ_author_name
'Maria Gdaniec'
'Maria J. Milewska'
'Tadeusz Po\/lo\'nski'

_publ_section_title
;
 (<i>S</i>)-<i>N</i>-Nitrosoazetidine-2-carboxylic acid
;
_journal_issue 2
_journal_name_full 'Acta Crystallographica Section E'
_journal_page_first o181
_journal_page_last o183
_journal_paper_doi 10.1107/S1600536804000327
_journal_volume 60
_journal_year 2004
_chemical_formula_iupac 'C4 H6 N2 O3'
_chemical_formula_moiety 'C4 H6 N2 O3'
_chemical_formula_sum 'C4 H6 N2 O3'
_chemical_formula_weight 130.11
_chemical_melting_point 388.5(5)
_chemical_name_systematic
;
(S)-Nitrosoazetidine-2-carboxylic acid
;
_space_group_IT_number 19
_symmetry_cell_setting orthorhombic
_symmetry_space_group_name_Hall 'P 2ac 2ab'
_symmetry_space_group_name_H-M 'P 21 21 21'
_atom_sites_solution_hydrogens difmap
_atom_sites_solution_primary direct
_atom_sites_solution_secondary difmap
_audit_creation_method SHELXL-97
_cell_angle_alpha 90.00
_cell_angle_beta 90.00
_cell_angle_gamma 90.00
_cell_formula_units_Z 4
_cell_length_a 6.6521(11)
_cell_length_b 7.948(2)
_cell_length_c 10.848(2)
_cell_measurement_reflns_used 25
_cell_measurement_temperature 293(2)
_cell_measurement_theta_max 30
_cell_measurement_theta_min 13
_cell_volume 573.5(2)
_computing_cell_refinement 'KM-4 Software (Kuma, 1991)'
_computing_data_reduction 'KM-4 Software'
_computing_molecular_graphics 'Stereochemical Workstation Operation Manual (Siemens, 1989)'
_computing_publication_material SHELXL97
_computing_structure_refinement 'SHELXL97 (Sheldrick, 1997)'
_computing_structure_solution 'SHELXS97 (Sheldrick, 1997)'
_diffrn_ambient_temperature 293(2)
_diffrn_measured_fraction_theta_full 1.000
_diffrn_measured_fraction_theta_max 1.000
_diffrn_measurement_device 'Kuma KM-4 four-circle'
_diffrn_measurement_method \w/2\q
_diffrn_radiation_monochromator graphite
_diffrn_radiation_source 'fine-focus sealed tube'
_diffrn_radiation_type CuK\a
_diffrn_radiation_wavelength 1.54178
_diffrn_reflns_av_R_equivalents 0.0340
_diffrn_reflns_av_sigmaI/netI 0.0289
_diffrn_reflns_limit_h_max 0
_diffrn_reflns_limit_h_min -7
_diffrn_reflns_limit_k_max 0
_diffrn_reflns_limit_k_min -9
_diffrn_reflns_limit_l_max 12
_diffrn_reflns_limit_l_min -12
_diffrn_reflns_number 1160
_diffrn_reflns_theta_full 67.83
_diffrn_reflns_theta_max 67.83
_diffrn_reflns_theta_min 6.91
_diffrn_standards_decay_% <1.5
_diffrn_standards_interval_count 100
_diffrn_standards_number 3
_exptl_absorpt_coefficient_mu 1.131
_exptl_absorpt_correction_type none
_exptl_crystal_colour yellow
_exptl_crystal_density_diffrn 1.507
_exptl_crystal_density_method 'not measured'
_exptl_crystal_description prism
_exptl_crystal_F_000 272
_exptl_crystal_size_max 0.4
_exptl_crystal_size_mid 0.2
_exptl_crystal_size_min 0.2
_refine_diff_density_max 0.137
_refine_diff_density_min -0.151
_refine_ls_extinction_method none
_refine_ls_goodness_of_fit_ref 1.066
_refine_ls_hydrogen_treatment constr
_refine_ls_matrix_type full
_refine_ls_number_parameters 82
_refine_ls_number_reflns 630
_refine_ls_number_restraints 0
_refine_ls_restrained_S_all 1.066
_refine_ls_R_factor_all 0.0376
_refine_ls_R_factor_gt 0.0350
_refine_ls_shift/su_max 0.000
_refine_ls_shift/su_mean 0.000
_refine_ls_structure_factor_coef Fsqd
_refine_ls_weighting_details 'calc w = 1/[\s^2^(Fo^2^)+(0.0623P)^2^+0.0432P] where P = (Fo^2^+2Fc^2^)/3'
_refine_ls_weighting_scheme calc
_refine_ls_wR_factor_gt 0.0980
_refine_ls_wR_factor_ref 0.1002
_reflns_number_gt 586
_reflns_number_total 630
_reflns_threshold_expression I>2\s(I)
_cod_data_source_file na6283.cif
_cod_data_source_block I
_cod_depositor_comments
;
The following automatic conversions were performed:

'_chemical_melting_point' value '388-389 K' was changed to '388.5(5)'
- the average value was taken and precision was estimated.

Automatic conversion script
Id: cif_fix_values 1646 2011-03-28 12:23:43Z adriana 

The following automatic conversions were performed:

'_chemical_melting_point' value '388-389 K' was changed to '388.5(5)'
- the average value was taken and precision was estimated.

Automatic conversion script
Id: cif_fix_values 1715 2011-07-08 13:25:40Z adriana 
;
_cod_database_code 2203207
_cod_database_fobs_code 2203207

loop_
_symmetry_equiv_pos_as_xyz
'x, y, z'
'-x+1/2, -y, z+1/2'
'-x, y+1/2, -z+1/2'
'x+1/2, -y+1/2, -z'

loop_
_atom_site_label
_atom_site_fract_x
_atom_site_fract_y
_atom_site_fract_z
_atom_site_U_iso_or_equiv
_atom_site_adp_type
_atom_site_calc_flag
_atom_site_refinement_flags
_atom_site_occupancy
_atom_site_type_symbol
O1 0.8442(3) 0.7297(2) 0.53813(13) 0.0642(5) Uani d . 1 O
O2 0.8536(3) 0.5374(2) 0.38881(14) 0.0613(5) Uani d . 1 O
H2O 0.8502 0.4694 0.4492 0.074 Uiso d R 1 H
O3 0.6429(3) 0.6975(2) 0.05219(13) 0.0567(5) Uani d . 1 O
N1 0.7527(3) 0.7920(2) 0.22005(14) 0.0466(5) Uani d . 1 N
N2 0.7704(3) 0.6787(2) 0.13624(15) 0.0508(5) Uani d . 1 N
C1 0.8738(3) 0.8222(2) 0.33104(18) 0.0458(5) Uani d . 1 C
H11 1.0136 0.8399 0.3134 0.055 Uiso d R 1 H
C2 0.7521(4) 0.9866(3) 0.3482(2) 0.0517(6) Uani d . 1 C
H21 0.8353 1.0849 0.3417 0.062 Uiso d R 1 H
H22 0.6762 0.9890 0.4235 0.062 Uiso d R 1 H
C3 0.6247(4) 0.9412(3) 0.2340(2) 0.0544(6) Uani d . 1 C
H31 0.4864 0.9254 0.2563 0.065 Uiso d R 1 H
H32 0.6294 1.0078 0.1601 0.065 Uiso d R 1 H
C4 0.8530(4) 0.6919(3) 0.43120(19) 0.0456(5) Uani d . 1 C

loop_
_atom_site_aniso_label
_atom_site_aniso_U_11
_atom_site_aniso_U_22
_atom_site_aniso_U_33
_atom_site_aniso_U_12
_atom_site_aniso_U_13
_atom_site_aniso_U_23
O1 0.0947(13) 0.0598(9) 0.0382(9) 0.0087(11) -0.0002(9) -0.0040(8)
O2 0.0956(12) 0.0463(8) 0.0418(9) -0.0022(10) -0.0016(9) 0.0010(7)
O3 0.0713(10) 0.0529(8) 0.0460(9) -0.0021(9) -0.0076(8) -0.0003(7)
N1 0.0590(10) 0.0428(8) 0.0379(9) 0.0026(9) 0.0010(8) -0.0025(8)
N2 0.0632(10) 0.0489(10) 0.0404(9) -0.0032(9) 0.0007(8) 0.0039(8)
C1 0.0484(11) 0.0473(10) 0.0417(11) -0.0006(10) 0.0008(9) -0.0014(10)
C2 0.0616(11) 0.0394(9) 0.0542(12) -0.0007(9) 0.0024(12) -0.0046(10)
C3 0.0690(14) 0.0446(11) 0.0497(13) 0.0088(12) -0.0024(11) 0.0036(10)
C4 0.0462(10) 0.0478(11) 0.0428(11) 0.0017(11) -0.0025(9) -0.0017(10)

loop_
_atom_type_symbol
_atom_type_description
_atom_type_scat_dispersion_real
_atom_type_scat_dispersion_imag
_atom_type_scat_source
C C 0.0181 0.0091 'International Tables Vol C Tables 4.2.6.8 and 6.1.1.4'
H H 0.0000 0.0000 'International Tables Vol C Tables 4.2.6.8 and 6.1.1.4'
N N 0.0311 0.0180 'International Tables Vol C Tables 4.2.6.8 and 6.1.1.4'
O O 0.0492 0.0322 'International Tables Vol C Tables 4.2.6.8 and 6.1.1.4'

loop_
_geom_angle_atom_site_label_1
_geom_angle_atom_site_label_2
_geom_angle_atom_site_label_3
_geom_angle
_geom_angle_publ_flag
C4 O2 H2O 109.0 ?
N2 N1 C3 133.81(18) y
N2 N1 C1 130.13(18) y
C3 N1 C1 95.83(16) y
O3 N2 N1 111.61(18) y
N1 C1 C4 115.36(17) y
N1 C1 C2 87.14(16) y
C4 C1 C2 116.42(18) y
N1 C1 H11 113.1 ?
C4 C1 H11 109.4 ?
C2 C1 H11 114.0 ?
C3 C2 C1 89.60(16) y
C3 C2 H21 116.6 ?
C1 C2 H21 112.1 ?
C3 C2 H22 113.5 ?
C1 C2 H22 113.2 ?
H21 C2 H22 110.5 ?
N1 C3 C2 87.31(16) y
N1 C3 H31 118.4 ?
C2 C3 H31 110.7 ?
N1 C3 H32 109.9 ?
C2 C3 H32 121.5 ?
H31 C3 H32 108.3 ?
O1 C4 O2 125.0(2) y
O1 C4 C1 122.0(2) y
O2 C4 C1 112.97(18) y

loop_
_geom_bond_atom_site_label_1
_geom_bond_atom_site_label_2
_geom_bond_distance
_geom_bond_publ_flag
O1 C4 1.200(2) y
O2 C4 1.311(3) y
O2 H2O 0.85 ?
O3 N2 1.254(2) y
N1 N2 1.285(2) y
N1 C3 1.468(3) y
N1 C1 1.468(3) y
C1 C4 1.507(3) y
C1 C2 1.548(3) y
C1 H11 0.96 ?
C2 C3 1.544(3) y
C2 H21 0.96 ?
C2 H22 0.96 ?
C3 H31 0.96 ?
C3 H32 0.96 ?

loop_
_geom_hbond_atom_site_label_D
_geom_hbond_atom_site_label_H
_geom_hbond_atom_site_label_A
_geom_hbond_site_symmetry_A
_geom_hbond_distance_DH
_geom_hbond_distance_HA
_geom_hbond_distance_DA
_geom_hbond_angle_DHA
O2 H2O O3 2_665 0.85 1.73 2.575(2) 169
C3 H32 O1 2_674 0.96 2.48 3.376(3) 156

loop_
_geom_torsion_atom_site_label_1
_geom_torsion_atom_site_label_2
_geom_torsion_atom_site_label_3
_geom_torsion_atom_site_label_4
_geom_torsion
_geom_torsion_publ_flag
C3 N1 N2 O3 -4.1(3) y
C1 N1 N2 O3 -177.16(19) y
N2 N1 C1 C4 -69.7(3) y
C3 N1 C1 C4 115.3(2) ?
N2 N1 C1 C2 172.3(2) ?
C3 N1 C1 C2 -2.68(17) y
N1 C1 C2 C3 2.54(16) y
C4 C1 C2 C3 -114.5(2) ?
N2 N1 C3 C2 -172.0(2) ?
C1 N1 C3 C2 2.69(17) ?
C1 C2 C3 N1 -2.54(16) ?
N1 C1 C4 O1 -139.2(2) ?
C2 C1 C4 O1 -39.2(3) ?
N1 C1 C4 O2 43.2(3) ?
C2 C1 C4 O2 143.3(2) ?

loop_
_cod_related_entry_id
_cod_related_entry_database
_cod_related_entry_code
1 ChemSpider 20163476
